data_2221968
loop_
_publ_author_name
'Chen, Xiao-Ping'
'Han, Shou-Fa'

_publ_section_title
;
 <i>N</i>-Benzylpyridine-2-sulfonamide
;
_journal_coeditor_code CI2800
_journal_issue 6
_journal_name_full 'Acta Crystallographica Section E'
_journal_page_first o1414
_journal_paper_doi 10.1107/S1600536809018054
_journal_volume 65
_journal_year 2009
_chemical_formula_iupac 'C12 H12 N2 O2 S'
_chemical_formula_moiety 'C12 H12 N2 O2 S'
_chemical_formula_sum 'C12 H12 N2 O2 S'
_chemical_formula_weight 248.30
_chemical_name_systematic
;
<i>N</i>-Benzylpyridine-2-sulfonamide
;
_space_group_IT_number 14
_symmetry_cell_setting monoclinic
_symmetry_space_group_name_Hall '-P 2ybc'
_symmetry_space_group_name_H-M 'P 1 21/c 1'
_atom_sites_solution_hydrogens geom
_atom_sites_solution_primary direct
_atom_sites_solution_secondary difmap
_audit_creation_method SHELXL-97
_cell_angle_alpha 90.00
_cell_angle_beta 91.893(4)
_cell_angle_gamma 90.00
_cell_formula_units_Z 4
_cell_length_a 11.099(2)
_cell_length_b 10.709(2)
_cell_length_c 9.513(2)
_cell_measurement_reflns_used 4484
_cell_measurement_temperature 173(2)
_cell_measurement_theta_max 28.21
_cell_measurement_theta_min 2.64
_cell_volume 1130.1(4)
_computing_cell_refinement 'SAINT (Bruker, 2001)'
_computing_data_collection 'SMART (Bruker, 2001)'
_computing_data_reduction 'SAINT (Bruker, 2001)'
_computing_molecular_graphics 'ORTEP-3 for Windows (Farrugia, 1997)'
_computing_publication_material 'SHELXL97 (Sheldrick, 2008'
_computing_structure_refinement 'SHELXL97 (Sheldrick, 2008)'
_computing_structure_solution 'SHELXS97 (Sheldrick, 2008)'
_diffrn_ambient_temperature 173(2)
_diffrn_measured_fraction_theta_full 0.99
_diffrn_measured_fraction_theta_max 0.99
_diffrn_measurement_device_type 'Bruker SMART APEX area-detector'
_diffrn_measurement_method '\f and \w'
_diffrn_radiation_monochromator graphite
_diffrn_radiation_source 'fine-focus sealed tube'
_diffrn_radiation_type MoK\a
_diffrn_radiation_wavelength 0.71073
_diffrn_reflns_av_R_equivalents 0.021
_diffrn_reflns_av_sigmaI/netI 0.025
_diffrn_reflns_limit_h_max 13
_diffrn_reflns_limit_h_min -12
_diffrn_reflns_limit_k_max 13
_diffrn_reflns_limit_k_min -11
_diffrn_reflns_limit_l_max 11
_diffrn_reflns_limit_l_min -11
_diffrn_reflns_number 5922
_diffrn_reflns_theta_full 25.99
_diffrn_reflns_theta_max 25.99
_diffrn_reflns_theta_min 1.84
_diffrn_standards_number 0
_exptl_absorpt_coefficient_mu 0.277
_exptl_absorpt_correction_T_max 1.00
_exptl_absorpt_correction_T_min 0.823
_exptl_absorpt_correction_type multi-scan
_exptl_absorpt_process_details '(SADABS; Bruker, 2001)'
_exptl_crystal_colour colourless
_exptl_crystal_density_diffrn 1.459
_exptl_crystal_density_method 'not measured'
_exptl_crystal_description Needle
_exptl_crystal_F_000 520
_exptl_crystal_size_max 0.50
_exptl_crystal_size_mid 0.20
_exptl_crystal_size_min 0.18
_refine_diff_density_max 0.32
_refine_diff_density_min -0.40
_refine_ls_extinction_method none
_refine_ls_goodness_of_fit_ref 1.004
_refine_ls_hydrogen_treatment mixed
_refine_ls_matrix_type full
_refine_ls_number_parameters 157
_refine_ls_number_reflns 2195
_refine_ls_number_restraints 0
_refine_ls_restrained_S_all 1.004
_refine_ls_R_factor_all 0.040
_refine_ls_R_factor_gt 0.038
_refine_ls_shift/su_max 0.001
_refine_ls_shift/su_mean 0.000
_refine_ls_structure_factor_coef Fsqd
_refine_ls_weighting_details 'calc w=1/[\s^2^(Fo^2^)+(0.0567P)^2^+0.7208P] where P=(Fo^2^+2Fc^2^)/3'
_refine_ls_weighting_scheme calc
_refine_ls_wR_factor_gt 0.099
_refine_ls_wR_factor_ref 0.101
_reflns_number_gt 2078
_reflns_number_total 2195
_reflns_threshold_expression I>2\s(I)
_cod_data_source_file ci2800.cif
_cod_data_source_block I
_cod_depositor_comments
;
The following automatic conversions were performed:
'_symmetry_cell_setting' value 'Monoclinic' changed to 'monoclinic'
according to '/home/saulius/struct/CIF-dictionaries/cif_core.dic'
dictionary named 'cif_core.dic' version 2.4.1 from 2010-06-29.

Automatic conversion script
Id: cif_fix_enum 1527 2010-12-29 10:47:43Z saulius 

The following automatic conversions were performed:

'_symmetry_cell_setting' value 'Monoclinic' changed to 'monoclinic'
according to /home/saulius/struct/CIF-dictionaries/cif_core.dic
dictionary named 'cif_core.dic' version 2.4.1 from 2010-06-29.

Automatic conversion script
Id: cif_fix_values 1715 2011-07-08 13:25:40Z adriana 
;
_cod_original_sg_symbol_H-M 'P 21/c'
_cod_database_code 2221968
_cod_database_fobs_code 2221968

loop_
_symmetry_equiv_pos_as_xyz
'x, y, z'
'-x, y+1/2, -z+1/2'
'-x, -y, -z'
'x, -y-1/2, z-1/2'

loop_
_atom_site_type_symbol
_atom_site_label
_atom_site_fract_x
_atom_site_fract_y
_atom_site_fract_z
_atom_site_U_iso_or_equiv
_atom_site_adp_type
_atom_site_calc_flag
_atom_site_refinement_flags
_atom_site_occupancy
_atom_site_disorder_assembly
_atom_site_disorder_group
S S1 0.29480(4) 0.35956(4) -0.07138(4) 0.02300(15) Uani d . 1 . .
O O1 0.23235(11) 0.37287(12) -0.20382(13) 0.0297(3) Uani d . 1 . .
O O2 0.35175(11) 0.46543(11) -0.00687(13) 0.0303(3) Uani d . 1 . .
N N1 0.20157(13) 0.30466(14) 0.03864(16) 0.0247(3) Uani d . 1 . .
H H1 0.2331(19) 0.299(2) 0.118(2) 0.030 Uiso d . 1 . .
N N2 0.37751(14) 0.15428(14) -0.18353(16) 0.0288(3) Uani d . 1 . .
C C1 0.40853(15) 0.24506(16) -0.09461(17) 0.0242(4) Uani d . 1 . .
C C2 0.51786(16) 0.25414(18) -0.02210(19) 0.0296(4) Uani d . 1 . .
H H2 0.5353 0.3219 0.0397 0.036 Uiso calc R 1 . .
C C3 0.60085(17) 0.16046(19) -0.0433(2) 0.0336(4) Uani d . 1 . .
H H3 0.6775 0.1622 0.0041 0.040 Uiso calc R 1 . .
C C4 0.57087(17) 0.06477(18) -0.13383(19) 0.0332(4) Uani d . 1 . .
H H4 0.6264 -0.0009 -0.1497 0.040 Uiso calc R 1 . .
C C5 0.45909(17) 0.06519(18) -0.20149(19) 0.0329(4) Uani d . 1 . .
H H5 0.4393 -0.0014 -0.2640 0.039 Uiso calc R 1 . .
C C6 0.11909(16) 0.20325(17) -0.00404(19) 0.0297(4) Uani d . 1 . .
H H6A 0.1627 0.1226 0.0006 0.036 Uiso calc R 1 . .
H H6B 0.0903 0.2166 -0.1025 0.036 Uiso calc R 1 . .
C C7 0.01310(15) 0.19830(16) 0.09002(17) 0.0240(4) Uani d . 1 . .
C C8 -0.01617(16) 0.08823(16) 0.15529(19) 0.0274(4) Uani d . 1 . .
H H8 0.0322 0.0162 0.1424 0.033 Uiso calc R 1 . .
C C9 -0.11535(16) 0.08132(18) 0.23949(19) 0.0321(4) Uani d . 1 . .
H H9 -0.1354 0.0046 0.2830 0.039 Uiso calc R 1 . .
C C10 -0.18463(17) 0.18527(19) 0.2601(2) 0.0345(4) Uani d . 1 . .
H H10 -0.2523 0.1809 0.3185 0.041 Uiso calc R 1 . .
C C11 -0.15598(17) 0.29609(18) 0.1958(2) 0.0353(4) Uani d . 1 . .
H H11 -0.2037 0.3683 0.2104 0.042 Uiso calc R 1 . .
C C12 -0.05840(17) 0.30255(17) 0.1105(2) 0.0301(4) Uani d . 1 . .
H H12 -0.0399 0.3790 0.0653 0.036 Uiso calc R 1 . .

loop_
_atom_site_aniso_label
_atom_site_aniso_U_11
_atom_site_aniso_U_22
_atom_site_aniso_U_33
_atom_site_aniso_U_12
_atom_site_aniso_U_13
_atom_site_aniso_U_23
S1 0.0240(2) 0.0224(2) 0.0226(2) -0.00314(15) 0.00148(16) 0.00164(15)
O1 0.0300(6) 0.0336(7) 0.0254(7) -0.0023(5) -0.0006(5) 0.0055(5)
O2 0.0312(6) 0.0233(6) 0.0364(7) -0.0054(5) -0.0001(5) 0.0000(5)
N1 0.0253(7) 0.0274(8) 0.0215(7) -0.0047(6) 0.0020(6) -0.0024(6)
N2 0.0323(8) 0.0296(8) 0.0245(8) -0.0012(6) 0.0005(6) -0.0012(6)
C1 0.0248(8) 0.0264(8) 0.0215(8) -0.0040(7) 0.0046(6) 0.0024(6)
C2 0.0260(9) 0.0326(9) 0.0303(9) -0.0045(7) 0.0012(7) 0.0000(7)
C3 0.0259(9) 0.0405(10) 0.0346(10) -0.0009(8) 0.0040(7) 0.0058(8)
C4 0.0355(10) 0.0352(10) 0.0295(9) 0.0068(8) 0.0098(7) 0.0040(8)
C5 0.0415(10) 0.0307(9) 0.0266(9) 0.0020(8) 0.0039(8) -0.0030(7)
C6 0.0315(9) 0.0287(9) 0.0293(9) -0.0085(7) 0.0084(7) -0.0066(7)
C7 0.0233(8) 0.0270(8) 0.0217(8) -0.0053(7) 0.0000(6) -0.0029(6)
C8 0.0276(8) 0.0240(8) 0.0306(9) -0.0019(7) 0.0003(7) -0.0022(7)
C9 0.0340(9) 0.0310(9) 0.0315(9) -0.0079(8) 0.0042(7) 0.0035(8)
C10 0.0275(9) 0.0421(11) 0.0343(10) -0.0065(8) 0.0088(7) -0.0059(8)
C11 0.0292(9) 0.0331(10) 0.0438(11) 0.0038(8) 0.0020(8) -0.0049(8)
C12 0.0329(9) 0.0251(9) 0.0323(9) -0.0015(7) -0.0008(7) 0.0022(7)

loop_
_atom_type_symbol
_atom_type_description
_atom_type_scat_dispersion_real
_atom_type_scat_dispersion_imag
_atom_type_scat_source
C C 0.0033 0.0016 'International Tables Vol C Tables 4.2.6.8 and 6.1.1.4'
H H 0.0000 0.0000 'International Tables Vol C Tables 4.2.6.8 and 6.1.1.4'
N N 0.0061 0.0033 'International Tables Vol C Tables 4.2.6.8 and 6.1.1.4'
O O 0.0106 0.0060 'International Tables Vol C Tables 4.2.6.8 and 6.1.1.4'
S S 0.1246 0.1234 'International Tables Vol C Tables 4.2.6.8 and 6.1.1.4'

loop_
_geom_angle_atom_site_label_1
_geom_angle_atom_site_label_2
_geom_angle_atom_site_label_3
_geom_angle_site_symmetry_1
_geom_angle_site_symmetry_3
_geom_angle
_geom_angle_publ_flag
O1 S1 O2 . . 119.76(8) no
O1 S1 N1 . . 107.91(8) no
O2 S1 N1 . . 107.23(8) no
O1 S1 C1 . . 106.59(8) no
O2 S1 C1 . . 107.16(8) no
N1 S1 C1 . . 107.67(8) no
C6 N1 S1 . . 119.95(12) no
C6 N1 H1 . . 116.0(15) no
S1 N1 H1 . . 111.2(15) no
C1 N2 C5 . . 116.37(15) no
N2 C1 C2 . . 125.17(17) no
N2 C1 S1 . . 114.46(13) no
C2 C1 S1 . . 120.36(14) no
C1 C2 C3 . . 117.12(17) no
C1 C2 H2 . . 121.4 no
C3 C2 H2 . . 121.4 no
C4 C3 C2 . . 119.00(18) no
C4 C3 H3 . . 120.5 no
C2 C3 H3 . . 120.5 no
C3 C4 C5 . . 119.10(18) no
C3 C4 H4 . . 120.5 no
C5 C4 H4 . . 120.5 no
N2 C5 C4 . . 123.24(17) no
N2 C5 H5 . . 118.4 no
C4 C5 H5 . . 118.4 no
N1 C6 C7 . . 110.77(14) no
N1 C6 H6A . . 109.5 no
C7 C6 H6A . . 109.5 no
N1 C6 H6B . . 109.5 no
C7 C6 H6B . . 109.5 no
H6A C6 H6B . . 108.1 no
C8 C7 C12 . . 118.78(16) no
C8 C7 C6 . . 120.01(16) no
C12 C7 C6 . . 121.20(16) no
C7 C8 C9 . . 120.72(17) no
C7 C8 H8 . . 119.6 no
C9 C8 H8 . . 119.6 no
C10 C9 C8 . . 119.98(17) no
C10 C9 H9 . . 120.0 no
C8 C9 H9 . . 120.0 no
C9 C10 C11 . . 119.85(18) no
C9 C10 H10 . . 120.1 no
C11 C10 H10 . . 120.1 no
C12 C11 C10 . . 120.18(18) no
C12 C11 H11 . . 119.9 no
C10 C11 H11 . . 119.9 no
C11 C12 C7 . . 120.48(17) no
C11 C12 H12 . . 119.8 no
C7 C12 H12 . . 119.8 no

loop_
_geom_bond_atom_site_label_1
_geom_bond_atom_site_label_2
_geom_bond_site_symmetry_2
_geom_bond_distance
_geom_bond_publ_flag
S1 O1 . 1.4249(13) no
S1 O2 . 1.4268(13) no
S1 N1 . 1.6073(15) no
S1 C1 . 1.7787(18) no
N1 C6 . 1.469(2) no
N1 H1 . 0.82(2) no
N2 C1 . 1.327(2) no
N2 C5 . 1.330(2) no
C1 C2 . 1.379(2) no
C2 C3 . 1.381(3) no
C2 H2 . 0.95 no
C3 C4 . 1.373(3) no
C3 H3 . 0.95 no
C4 C5 . 1.379(3) no
C4 H4 . 0.95 no
C5 H5 . 0.95 no
C6 C7 . 1.502(2) no
C6 H6A . 0.99 no
C6 H6B . 0.99 no
C7 C8 . 1.376(2) no
C7 C12 . 1.387(3) no
C8 C9 . 1.385(3) no
C8 H8 . 0.95 no
C9 C10 . 1.371(3) no
C9 H9 . 0.95 no
C10 C11 . 1.377(3) no
C10 H10 . 0.95 no
C11 C12 . 1.376(3) no
C11 H11 . 0.95 no
C12 H12 . 0.95 no

loop_
_geom_hbond_atom_site_label_D
_geom_hbond_atom_site_label_H
_geom_hbond_atom_site_label_A
_geom_hbond_site_symmetry_A
_geom_hbond_distance_DH
_geom_hbond_distance_HA
_geom_hbond_distance_DA
_geom_hbond_angle_DHA
N1 H1 N2 4_566 0.82(2) 2.49(2) 3.264(2) 157(2)
N1 H1 O1 4_566 0.82(2) 2.50(2) 3.111(2) 132(2)
C4 H4 O1 2_644 0.95 2.52 3.406(2) 154
C5 H5 O2 4_565 0.95 2.51 3.121(2) 122

loop_
_geom_torsion_atom_site_label_1
_geom_torsion_atom_site_label_2
_geom_torsion_atom_site_label_3
_geom_torsion_atom_site_label_4
_geom_torsion_site_symmetry_1
_geom_torsion_site_symmetry_2
_geom_torsion_site_symmetry_3
_geom_torsion_site_symmetry_4
_geom_torsion
_geom_torsion_publ_flag
O1 S1 N1 C6 . . . . 42.85(16) no
O2 S1 N1 C6 . . . . 173.12(13) no
C1 S1 N1 C6 . . . . -71.85(15) no
C5 N2 C1 C2 . . . . 0.8(3) no
C5 N2 C1 S1 . . . . -178.54(13) no
O1 S1 C1 N2 . . . . -34.71(14) no
O2 S1 C1 N2 . . . . -164.06(12) no
N1 S1 C1 N2 . . . . 80.87(14) no
O1 S1 C1 C2 . . . . 145.94(14) no
O2 S1 C1 C2 . . . . 16.58(16) no
N1 S1 C1 C2 . . . . -98.49(15) no
N2 C1 C2 C3 . . . . -0.6(3) no
S1 C1 C2 C3 . . . . 178.71(13) no
C1 C2 C3 C4 . . . . 0.0(3) no
C2 C3 C4 C5 . . . . 0.3(3) no
C1 N2 C5 C4 . . . . -0.4(3) no
C3 C4 C5 N2 . . . . -0.1(3) no
S1 N1 C6 C7 . . . . -159.20(13) no
N1 C6 C7 C8 . . . . -126.83(17) no
N1 C6 C7 C12 . . . . 54.6(2) no
C12 C7 C8 C9 . . . . 0.2(3) no
C6 C7 C8 C9 . . . . -178.38(16) no
C7 C8 C9 C10 . . . . -0.9(3) no
C8 C9 C10 C11 . . . . 0.6(3) no
C9 C10 C11 C12 . . . . 0.3(3) no
C10 C11 C12 C7 . . . . -1.0(3) no
C8 C7 C12 C11 . . . . 0.7(3) no
C6 C7 C12 C11 . . . . 179.29(17) no

loop_
_cod_related_entry_id
_cod_related_entry_database
_cod_related_entry_code
1 ChemSpider 9681851
